data_7046498
loop_
_publ_author_name
'Jamie W. Purcell'
'De-Liang Long'
'Edward C. Lee'
'Leroy Cronin'
'Haralampos N. Miras'

_publ_section_title
;
 Spontaneous formation of a chiral (Mo2O2S2)2+-based cluster driven by
 dimeric {Te2O6}-based templates
;
_journal_name_full 'Dalton Transactions'
_journal_page_first 6283
_journal_page_last 6287
_journal_paper_doi 10.1039/C8DT00832A
_journal_volume 47
_journal_year 2018
_chemical_formula_sum 'H29 K3 Mo8 O30 S8 Te'
_chemical_formula_weight 1778.13
_space_group_crystal_system monoclinic
_space_group_IT_number 14
_space_group_name_Hall '-P 2ybc'
_space_group_name_H-M_alt 'P 1 21/c 1'
_symmetry_space_group_name_Hall '-P 2ybc'
_symmetry_space_group_name_H-M 'P 1 21/c 1'
_atom_sites_solution_hydrogens .
_atom_sites_solution_primary direct
_atom_sites_solution_secondary difmap
_cell_angle_alpha 90
_cell_angle_beta 100.349(4)
_cell_angle_gamma 90
_cell_formula_units_Z 2
_cell_length_a 10.0033(8)
_cell_length_b 12.4181(11)
_cell_length_c 15.4775(13)
_cell_measurement_reflns_used 7547
_cell_measurement_temperature 150(2)
_cell_measurement_theta_max 26.4
_cell_measurement_theta_min 2.64
_cell_volume 1891.4(3)
_computing_cell_refinement Apex2
_computing_data_collection Apex2
_computing_data_reduction Apex2
_computing_molecular_graphics Diamond3
_computing_publication_material WinGX
_computing_structure_refinement 'SHELXL-2016/6 (Sheldrick, 2016)'
_computing_structure_solution 'SHELXL-97 (Sheldrick, 2008)'
_diffrn_ambient_temperature 150(2)
_diffrn_measured_fraction_theta_full 0.994
_diffrn_measured_fraction_theta_max 0.994
_diffrn_measurement_device_type 'Bruker Apex II Quasar'
_diffrn_measurement_method '\w & \f scans'
_diffrn_radiation_type MoK\a
_diffrn_radiation_wavelength 0.71073
_diffrn_reflns_av_R_equivalents 0.0541
_diffrn_reflns_av_unetI/netI 0.0499
_diffrn_reflns_Laue_measured_fraction_full 0.994
_diffrn_reflns_Laue_measured_fraction_max 0.994
_diffrn_reflns_limit_h_max 12
_diffrn_reflns_limit_h_min -12
_diffrn_reflns_limit_k_max 15
_diffrn_reflns_limit_k_min -13
_diffrn_reflns_limit_l_max 19
_diffrn_reflns_limit_l_min -15
_diffrn_reflns_number 13784
_diffrn_reflns_point_group_measured_fraction_full 0.994
_diffrn_reflns_point_group_measured_fraction_max 0.994
_diffrn_reflns_theta_full 25.242
_diffrn_reflns_theta_max 25.998
_diffrn_reflns_theta_min 2.641
_diffrn_source '1uS Microfocus x-ray'
_exptl_absorpt_coefficient_mu 4.183
_exptl_absorpt_correction_T_max 0.745
_exptl_absorpt_correction_T_min 0.426
_exptl_absorpt_correction_type empirical
_exptl_absorpt_process_details SADABS
_exptl_crystal_colour orange
_exptl_crystal_density_diffrn 3.122
_exptl_crystal_density_meas .
_exptl_crystal_density_method none
_exptl_crystal_description block
_exptl_crystal_F_000 1684
_exptl_crystal_size_max 0.100
_exptl_crystal_size_mid 0.080
_exptl_crystal_size_min 0.060
_refine_diff_density_max 1.42
_refine_diff_density_min -1.79
_refine_diff_density_rms 0.24
_refine_ls_extinction_coef 0.00085(15)
_refine_ls_extinction_expression Fc^*^=kFc[1+0.001xFc^2^\l^3^/sin(2\q)]^-1/4^
_refine_ls_extinction_method 'SHELXL-2016/6 (Sheldrick 2016)'
_refine_ls_goodness_of_fit_ref 1.220
_refine_ls_hydrogen_treatment undef
_refine_ls_matrix_type full
_refine_ls_number_parameters 256
_refine_ls_number_reflns 3692
_refine_ls_number_restraints 0
_refine_ls_restrained_S_all 1.220
_refine_ls_R_factor_all 0.0613
_refine_ls_R_factor_gt 0.0573
_refine_ls_shift/su_max 0.001
_refine_ls_shift/su_mean 0.000
_refine_ls_structure_factor_coef Fsqd
_refine_ls_weighting_details 'w=1/[\s^2^(Fo^2^)+51.8349P] where P=(Fo^2^+2Fc^2^)/3'
_refine_ls_weighting_scheme calc
_refine_ls_wR_factor_gt 0.1296
_refine_ls_wR_factor_ref 0.1314
_reflns_Friedel_coverage 0.000
_reflns_Friedel_fraction_full .
_reflns_Friedel_fraction_max .
_reflns_number_gt 3450
_reflns_number_total 3692
_reflns_threshold_expression 'I > 2\s(I)'
_cod_data_source_file Compound_1.cif
_cod_data_source_block jwp3361
_cod_depositor_comments
;
The following automatic conversions were performed:

'_atom_sites_solution_primary' value 'direct methods' was changed to
'direct'.

Automatic conversion script
Id: cif_fix_values 5642 2017-10-24 12:04:52Z antanas 
;
_cod_database_code 7046498
_shelx_space_group_comment
;
The symmetry employed for this shelxl refinement is uniquely defined
by the following loop, which should always be used as a source of
symmetry information in preference to the above space-group names.
They are only intended as comments.
;
_shelx_estimated_absorpt_t_min 0.680
_shelx_estimated_absorpt_t_max 0.787

loop_
_space_group_symop_operation_xyz
'x, y, z'
'-x, y+1/2, -z+1/2'
'-x, -y, -z'
'x, -y-1/2, z-1/2'

loop_
_atom_site_label
_atom_site_type_symbol
_atom_site_fract_x
_atom_site_fract_y
_atom_site_fract_z
_atom_site_U_iso_or_equiv
_atom_site_adp_type
_atom_site_occupancy
_atom_site_site_symmetry_order
_atom_site_calc_flag
_atom_site_refinement_flags_posn
_atom_site_refinement_flags_adp
_atom_site_refinement_flags_occupancy
_atom_site_disorder_assembly
_atom_site_disorder_group
Mo1 Mo 0.64879(8) 0.23847(8) 0.56349(5) 0.0150(2) Uani 1 1 d . . . . .
Mo2 Mo 0.39727(8) 0.30379(8) 0.65886(5) 0.0163(2) Uani 1 1 d . . . . .
Mo3 Mo 0.79345(8) 0.52846(7) 0.33589(5) 0.0151(2) Uani 1 1 d . . . . .
Mo4 Mo 0.81271(8) 0.30935(7) 0.44333(5) 0.0138(2) Uani 1 1 d . . . . .
Te1 Te 0.4844(2) 0.4538(2) 0.43308(14) 0.0105(5) Uani 0.25 1 d . . P A 1
Te1' Te 0.6087(3) 0.5213(2) 0.52664(15) 0.0137(5) Uani 0.25 1 d . . P B 2
S1 S 0.1954(3) 0.3326(2) 0.56280(17) 0.0222(6) Uani 1 1 d . . . . .
S2 S 0.4269(3) 0.4601(2) 0.74262(17) 0.0238(6) Uani 1 1 d . . . . .
S3 S 0.8360(2) 0.3519(2) 0.59088(16) 0.0189(5) Uani 1 1 d . . . . .
S4 S 0.5994(3) 0.2293(3) 0.41102(16) 0.0253(6) Uani 1 1 d . . . . .
K1 K 0.6490(6) 0.5810(5) 0.6277(3) 0.0360(13) Uani 0.5 1 d . . P A 1
K2 K 0.9298(8) -0.0419(5) 0.6012(6) 0.0505(19) Uani 0.5 1 d . . P A 1
K3 K 1.0203(7) 0.1377(7) 0.6526(5) 0.0568(19) Uani 0.5 1 d . . P A 1
O1 O 0.7185(7) 0.1180(6) 0.5904(5) 0.0227(16) Uani 1 1 d . . . . .
O2 O 0.3492(7) 0.2141(7) 0.7288(5) 0.0239(17) Uani 1 1 d . . . . .
O3 O 0.8906(7) 0.5696(6) 0.2643(5) 0.0223(16) Uani 1 1 d . . . . .
O4 O 0.9206(8) 0.2055(7) 0.4421(5) 0.0249(17) Uani 1 1 d . . . . .
O5 O 0.4457(7) 0.1956(6) 0.5655(4) 0.0137(14) Uani 1 1 d . . . . .
O6 O 0.6076(7) 0.2774(6) 0.6885(4) 0.0144(14) Uani 1 1 d . . . . .
O7 O 0.9252(7) 0.4464(6) 0.4311(4) 0.0185(15) Uani 1 1 d . . . . .
O8 O 0.7789(7) 0.3619(6) 0.3120(4) 0.0153(14) Uani 1 1 d . . . . .
O9 O 0.6733(13) 0.4549(12) 0.4356(8) 0.074(4) Uani 1 1 d . . . A 1
O10 O 0.5114(7) 0.3986(6) 0.5499(4) 0.0191(15) Uani 1 1 d . . . A 1
O11 O 0.7754(8) 0.4418(7) 0.7641(5) 0.0302(19) Uani 1 1 d . . . . .
O12 O 0.7226(8) 0.8192(9) 0.5955(5) 0.039(2) Uani 1 1 d . . . . .
O13 O 0.7226(14) -0.0181(9) 0.4198(6) 0.062(3) Uani 1 1 d . . . . .
O14 O 0.8814(11) 0.6424(13) 0.6660(7) 0.076(4) Uani 1 1 d . . . . .
O15 O 0.9258(19) -0.0256(16) 0.5424(15) 0.043(5) Uani 0.5 1 d . . P C 2

loop_
_atom_site_aniso_label
_atom_site_aniso_U_11
_atom_site_aniso_U_22
_atom_site_aniso_U_33
_atom_site_aniso_U_23
_atom_site_aniso_U_13
_atom_site_aniso_U_12
Mo1 0.0156(4) 0.0195(5) 0.0099(4) -0.0031(3) 0.0026(3) -0.0017(3)
Mo2 0.0148(4) 0.0210(5) 0.0122(4) -0.0047(3) 0.0004(3) 0.0010(3)
Mo3 0.0175(4) 0.0157(5) 0.0110(4) 0.0000(3) -0.0004(3) -0.0007(3)
Mo4 0.0166(4) 0.0144(5) 0.0101(4) -0.0013(3) 0.0016(3) 0.0001(3)
Te1 0.0110(11) 0.0125(13) 0.0076(10) 0.0001(9) 0.0001(8) 0.0000(9)
Te1' 0.0199(12) 0.0134(13) 0.0083(11) 0.0009(9) 0.0038(9) 0.0015(10)
S1 0.0183(12) 0.0261(15) 0.0195(12) -0.0098(11) -0.0040(10) 0.0009(11)
S2 0.0183(12) 0.0297(16) 0.0225(13) -0.0146(11) 0.0017(10) -0.0006(11)
S3 0.0174(11) 0.0261(15) 0.0132(11) -0.0059(10) 0.0025(9) -0.0048(10)
S4 0.0197(12) 0.0474(19) 0.0092(11) -0.0095(11) 0.0032(9) -0.0049(12)
K1 0.051(3) 0.028(3) 0.023(2) 0.000(2) -0.009(2) -0.002(3)
K2 0.075(5) 0.027(3) 0.066(5) 0.004(3) 0.059(4) 0.008(3)
K3 0.051(4) 0.059(5) 0.059(4) 0.031(4) 0.007(3) 0.020(3)
O1 0.026(4) 0.019(4) 0.025(4) 0.002(3) 0.010(3) 0.004(3)
O2 0.024(4) 0.030(5) 0.018(4) -0.001(3) 0.005(3) 0.005(3)
O3 0.022(4) 0.025(4) 0.021(4) 0.004(3) 0.005(3) -0.004(3)
O4 0.029(4) 0.024(4) 0.022(4) -0.001(3) 0.007(3) 0.007(3)
O5 0.022(3) 0.013(4) 0.007(3) 0.001(3) 0.008(3) 0.000(3)
O6 0.017(3) 0.018(4) 0.008(3) -0.005(3) 0.003(2) 0.006(3)
O7 0.022(4) 0.018(4) 0.015(3) 0.001(3) 0.001(3) 0.000(3)
O8 0.022(3) 0.015(4) 0.009(3) -0.001(3) 0.003(3) -0.001(3)
O9 0.064(8) 0.089(11) 0.069(8) 0.005(7) 0.011(6) -0.003(7)
O10 0.016(3) 0.023(4) 0.020(4) 0.000(3) 0.007(3) 0.001(3)
O11 0.040(5) 0.030(5) 0.024(4) -0.010(3) 0.014(3) -0.006(4)
O12 0.031(4) 0.066(7) 0.019(4) -0.010(4) 0.002(3) -0.009(4)
O13 0.128(11) 0.030(6) 0.039(5) -0.002(4) 0.044(6) -0.015(6)
O14 0.052(7) 0.131(13) 0.050(7) 0.028(7) 0.026(5) 0.039(8)
O15 0.038(10) 0.033(12) 0.050(12) 0.013(10) -0.010(9) 0.001(8)

loop_
_atom_type_symbol
_atom_type_description
_atom_type_scat_dispersion_real
_atom_type_scat_dispersion_imag
_atom_type_scat_source
Mo Mo -1.6832 0.6857 'International Tables Vol C Tables 4.2.6.8 and 6.1.1.4'
Te Te -0.5308 1.6751 'International Tables Vol C Tables 4.2.6.8 and 6.1.1.4'
S S 0.1246 0.1234 'International Tables Vol C Tables 4.2.6.8 and 6.1.1.4'
K K 0.2009 0.2494 'International Tables Vol C Tables 4.2.6.8 and 6.1.1.4'
O O 0.0106 0.0060 'International Tables Vol C Tables 4.2.6.8 and 6.1.1.4'
H H 0.0000 0.0000 'International Tables Vol C Tables 4.2.6.8 and 6.1.1.4'

loop_
_geom_angle_atom_site_label_1
_geom_angle_atom_site_label_2
_geom_angle_atom_site_label_3
_geom_angle
_geom_angle_site_symmetry_1
_geom_angle_site_symmetry_3
O1 Mo1 O5 97.5(3) . .
O1 Mo1 O6 96.8(3) . .
O5 Mo1 O6 72.3(2) . .
O1 Mo1 S3 102.2(3) . .
O5 Mo1 S3 154.1(2) . .
O6 Mo1 S3 88.7(2) . .
O1 Mo1 S4 102.2(3) . .
O5 Mo1 S4 88.43(18) . .
O6 Mo1 S4 154.54(19) . .
S3 Mo1 S4 103.45(10) . .
O1 Mo1 O10 165.5(3) . .
O5 Mo1 O10 70.9(3) . .
O6 Mo1 O10 71.8(2) . .
S3 Mo1 O10 86.79(18) . .
S4 Mo1 O10 86.43(18) . .
O1 Mo1 Mo4 100.2(3) . .
O5 Mo1 Mo4 139.65(17) . .
O6 Mo1 Mo4 139.9(2) . .
S3 Mo1 Mo4 52.25(6) . .
S4 Mo1 Mo4 52.50(7) . .
O10 Mo1 Mo4 94.28(17) . .
O1 Mo1 K3 45.7(3) . .
O5 Mo1 K3 140.2(2) . .
O6 Mo1 K3 94.6(2) . .
S3 Mo1 K3 56.48(14) . .
S4 Mo1 K3 110.83(14) . .
O10 Mo1 K3 141.6(2) . .
Mo4 Mo1 K3 72.95(11) . .
O2 Mo2 O5 98.5(3) . .
O2 Mo2 O6 98.4(3) . .
O5 Mo2 O6 72.7(2) . .
O2 Mo2 S1 101.5(3) . .
O5 Mo2 S1 86.50(19) . .
O6 Mo2 S1 153.10(19) . .
O2 Mo2 S2 102.5(3) . .
O5 Mo2 S2 154.1(2) . .
O6 Mo2 S2 89.2(2) . .
S1 Mo2 S2 103.81(10) . .
O2 Mo2 O10 164.9(3) . .
O5 Mo2 O10 69.2(3) . .
O6 Mo2 O10 70.1(2) . .
S1 Mo2 O10 86.86(17) . .
S2 Mo2 O10 87.42(19) . .
O2 Mo2 Mo3 101.3(3) . 3_666
O5 Mo2 Mo3 137.01(18) . 3_666
O6 Mo2 Mo3 139.7(2) . 3_666
S1 Mo2 Mo3 52.39(7) . 3_666
S2 Mo2 Mo3 52.36(7) . 3_666
O10 Mo2 Mo3 93.72(17) . 3_666
O3 Mo3 O7 104.5(3) . .
O3 Mo3 O8 102.3(3) . .
O7 Mo3 O8 69.8(3) . .
O3 Mo3 O9 173.8(5) . .
O7 Mo3 O9 70.7(4) . .
O8 Mo3 O9 72.6(4) . .
O3 Mo3 S1 104.8(3) . 3_666
O7 Mo3 S1 86.4(2) . 3_666
O8 Mo3 S1 147.58(19) . 3_666
O9 Mo3 S1 79.1(4) . 3_666
O3 Mo3 S2 104.1(2) . 3_666
O7 Mo3 S2 146.0(2) . 3_666
O8 Mo3 S2 86.47(19) . 3_666
O9 Mo3 S2 79.3(3) . 3_666
S1 Mo3 S2 103.55(10) 3_666 3_666
O3 Mo3 Mo2 105.5(3) . 3_666
O7 Mo3 Mo2 133.6(2) . 3_666
O8 Mo3 Mo2 134.60(19) . 3_666
O9 Mo3 Mo2 80.7(4) . 3_666
S1 Mo3 Mo2 52.09(7) 3_666 3_666
S2 Mo3 Mo2 52.41(7) 3_666 3_666
O3 Mo3 Mo4 128.2(3) . .
O7 Mo3 Mo4 39.8(2) . .
O8 Mo3 Mo4 40.98(17) . .
O9 Mo3 Mo4 45.6(4) . .
S1 Mo3 Mo4 106.98(8) 3_666 .
S2 Mo3 Mo4 106.78(9) 3_666 .
Mo2 Mo3 Mo4 126.30(4) 3_666 .
O3 Mo3 K2 23.2(3) . 4_565
O7 Mo3 K2 112.4(2) . 4_565
O8 Mo3 K2 84.7(2) . 4_565
O9 Mo3 K2 154.6(4) . 4_565
S1 Mo3 K2 125.74(13) 3_666 4_565
S2 Mo3 K2 88.26(14) 3_666 4_565
Mo2 Mo3 K2 109.12(11) 3_666 4_565
Mo4 Mo3 K2 119.96(10) . 4_565
O4 Mo4 O7 105.6(3) . .
O4 Mo4 O8 102.7(3) . .
O7 Mo4 O8 69.6(3) . .
O4 Mo4 O9 175.5(4) . .
O7 Mo4 O9 71.3(4) . .
O8 Mo4 O9 73.3(4) . .
O4 Mo4 S3 103.6(3) . .
O7 Mo4 S3 86.7(2) . .
O8 Mo4 S3 148.5(2) . .
O9 Mo4 S3 79.8(3) . .
O4 Mo4 S4 103.6(3) . .
O7 Mo4 S4 145.7(2) . .
O8 Mo4 S4 86.7(2) . .
O9 Mo4 S4 78.4(4) . .
S3 Mo4 S4 103.63(9) . .
O4 Mo4 Mo1 102.5(3) . .
O7 Mo4 Mo1 134.8(2) . .
O8 Mo4 Mo1 136.01(19) . .
O9 Mo4 Mo1 81.9(3) . .
S3 Mo4 Mo1 52.45(7) . .
S4 Mo4 Mo1 52.49(7) . .
O4 Mo4 Mo3 129.0(3) . .
O7 Mo4 Mo3 39.62(18) . .
O8 Mo4 Mo3 40.92(19) . .
O9 Mo4 Mo3 46.6(3) . .
S3 Mo4 Mo3 107.88(8) . .
S4 Mo4 Mo3 106.66(8) . .
Mo1 Mo4 Mo3 128.48(4) . .
O4 Mo4 K3 51.5(3) . .
O7 Mo4 K3 107.0(2) . .
O8 Mo4 K3 153.1(2) . .
O9 Mo4 K3 132.2(3) . .
S3 Mo4 K3 52.73(14) . .
S4 Mo4 K3 105.15(14) . .
Mo1 Mo4 K3 65.91(11) . .
Mo3 Mo4 K3 146.14(12) . .
K1 Te1 O10 110.9(3) 3_666 3_666
K1 Te1 O9 140.0(5) 3_666 .
O10 Te1 O9 89.6(5) 3_666 .
K1 Te1 O10 115.8(3) 3_666 .
O10 Te1 O10 103.0(3) 3_666 .
O9 Te1 O10 90.7(5) . .
K1 Te1 Te1 129.6(3) 3_666 3_666
O10 Te1 Te1 52.5(2) 3_666 3_666
O9 Te1 Te1 90.2(4) . 3_666
O10 Te1 Te1 50.5(2) . 3_666
K1 Te1 K1 149.35(19) 3_666 .
O10 Te1 K1 56.0(2) 3_666 .
O9 Te1 K1 70.6(4) . .
O10 Te1 K1 52.2(3) . .
Te1 Te1 K1 19.72(13) 3_666 .
Mo2 S1 Mo3 75.52(8) . 3_666
Mo2 S1 K3 94.64(14) . 1_455
Mo3 S1 K3 102.56(17) 3_666 1_455
Mo2 S1 K1 96.45(12) . 3_666
Mo3 S1 K1 110.12(14) 3_666 3_666
K3 S1 K1 147.17(19) 1_455 3_666
Mo3 S2 Mo2 75.23(8) 3_666 .
Mo3 S2 K1 110.13(13) 3_666 .
Mo2 S2 K1 96.08(13) . .
Mo4 S3 Mo1 75.31(8) . .
Mo4 S3 K3 93.10(17) . .
Mo1 S3 K3 87.36(17) . .
Mo4 S3 K1 112.53(12) . .
Mo1 S3 K1 94.89(13) . .
K3 S3 K1 154.02(18) . .
Mo1 S4 Mo4 75.01(8) . .
Mo1 S4 K1 99.22(13) . 3_666
Mo4 S4 K1 110.78(15) . 3_666
Te1 K1 O14 157.2(4) 3_666 .
Te1 K1 O2 122.3(4) 3_666 2_656
O14 K1 O2 75.4(4) . 2_656
Te1 K1 O10 38.0(2) 3_666 .
O14 K1 O10 137.3(5) . .
O2 K1 O10 139.4(3) 2_656 .
Te1 K1 O11 120.1(4) 3_666 .
O14 K1 O11 74.3(4) . .
O2 K1 O11 80.2(3) 2_656 .
O10 K1 O11 86.9(3) . .
Te1 K1 O10 35.8(2) 3_666 3_666
O14 K1 O10 122.8(4) . 3_666
O2 K1 O10 128.6(3) 2_656 3_666
O10 K1 O10 61.6(3) . 3_666
O11 K1 O10 147.5(3) . 3_666
Te1 K1 O12 111.7(3) 3_666 .
O14 K1 O12 59.6(4) . .
O2 K1 O12 66.0(3) 2_656 .
O10 K1 O12 144.2(3) . .
O11 K1 O12 127.6(3) . .
O10 K1 O12 82.7(2) 3_666 .
Te1 K1 O9 22.0(3) 3_666 3_666
O14 K1 O9 169.2(5) . 3_666
O2 K1 O9 100.9(4) 2_656 3_666
O10 K1 O9 51.1(3) . 3_666
O11 K1 O9 115.4(4) . 3_666
O10 K1 O9 51.6(3) 3_666 3_666
O12 K1 O9 109.6(3) . 3_666
Te1 K1 S4 64.1(2) 3_666 3_666
O14 K1 S4 117.7(4) . 3_666
O2 K1 S4 68.1(2) 2_656 3_666
O10 K1 S4 101.4(2) . 3_666
O11 K1 S4 140.0(3) . 3_666
O10 K1 S4 61.01(18) 3_666 3_666
O12 K1 S4 59.9(2) . 3_666
O9 K1 S4 51.9(3) 3_666 3_666
Te1 K1 O9 62.0(3) 3_666 .
O14 K1 O9 98.2(4) . .
O2 K1 O9 169.7(4) 2_656 .
O10 K1 O9 50.3(3) . .
O11 K1 O9 106.0(3) . .
O10 K1 O9 48.3(3) 3_666 .
O12 K1 O9 104.0(3) . .
O9 K1 O9 84.0(4) 3_666 .
S4 K1 O9 109.2(3) 3_666 .
Te1 K1 S2 68.0(2) 3_666 .
O14 K1 S2 134.0(3) . .
O2 K1 S2 75.9(2) 2_656 .
O10 K1 S2 63.68(19) . .
O11 K1 S2 65.9(2) . .
O10 K1 S2 103.1(2) 3_666 .
O12 K1 S2 133.9(3) . .
O9 K1 S2 52.6(3) 3_666 .
S4 K1 S2 82.75(16) 3_666 .
O9 K1 S2 113.9(3) . .
Te1 K1 S3 95.8(3) 3_666 .
O14 K1 S3 77.2(4) . .
O2 K1 S3 133.5(2) 2_656 .
O10 K1 S3 60.68(19) . .
O11 K1 S3 56.52(19) . .
O10 K1 S3 97.8(2) 3_666 .
O12 K1 S3 126.6(3) . .
O9 K1 S3 111.8(3) 3_666 .
S4 K1 S3 158.15(17) 3_666 .
O9 K1 S3 50.3(2) . .
S2 K1 S3 98.25(16) . .
K3 K2 O3 85.3(3) . 4_566
K3 K2 O4 125.0(4) . 3_756
O3 K2 O4 109.0(4) 4_566 3_756
K3 K2 O12 145.3(4) . 1_545
O3 K2 O12 72.7(3) 4_566 1_545
O4 K2 O12 88.1(3) 3_756 1_545
K3 K2 O1 67.7(3) . .
O3 K2 O1 85.0(3) 4_566 .
O4 K2 O1 160.8(4) 3_756 .
O12 K2 O1 83.5(3) 1_545 .
K3 K2 O13 109.9(4) . .
O3 K2 O13 131.9(4) 4_566 .
O4 K2 O13 98.9(4) 3_756 .
O12 K2 O13 69.8(3) 1_545 .
O1 K2 O13 62.1(3) . .
K3 K2 O11 67.6(3) . 2_746
O3 K2 O11 70.0(3) 4_566 2_746
O4 K2 O11 68.6(3) 3_756 2_746
O12 K2 O11 125.3(4) 1_545 2_746
O1 K2 O11 129.9(3) . 2_746
O13 K2 O11 158.1(3) . 2_746
K3 K2 K2 81.4(3) . 3_756
O3 K2 K2 164.1(5) 4_566 3_756
O4 K2 K2 72.3(2) 3_756 3_756
O12 K2 K2 123.1(4) 1_545 3_756
O1 K2 K2 98.0(3) . 3_756
O13 K2 K2 61.8(3) . 3_756
O11 K2 K2 96.7(3) 2_746 3_756
K3 K2 Mo3 80.8(2) . 4_566
O3 K2 Mo3 14.45(17) 4_566 4_566
O4 K2 Mo3 122.8(3) 3_756 4_566
O12 K2 Mo3 71.2(2) 1_545 4_566
O1 K2 Mo3 70.53(19) . 4_566
O13 K2 Mo3 120.5(3) . 4_566
O11 K2 Mo3 81.0(2) 2_746 4_566
K2 K2 Mo3 161.5(3) 3_756 4_566
K3 K2 K3 117.0(3) . 3_756
O3 K2 K3 156.1(3) 4_566 3_756
O4 K2 K3 52.3(2) 3_756 3_756
O12 K2 K3 90.5(3) 1_545 3_756
O1 K2 K3 110.4(3) . 3_756
O13 K2 K3 51.2(3) . 3_756
O11 K2 K3 109.3(2) 2_746 3_756
K2 K2 K3 35.60(19) 3_756 3_756
Mo3 K2 K3 161.6(2) 4_566 3_756
K2 K3 O14 112.5(4) . 2_746
K2 K3 O1 62.4(3) . .
O14 K3 O1 118.3(4) 2_746 .
K2 K3 S3 118.8(3) . .
O14 K3 S3 110.6(4) 2_746 .
O1 K3 S3 59.58(19) . .
K2 K3 O11 68.1(3) . 2_746
O14 K3 O11 62.7(4) 2_746 2_746
O1 K3 O11 125.6(3) . 2_746
S3 K3 O11 172.6(3) . 2_746
K2 K3 O13 75.6(3) . 3_756
O14 K3 O13 101.1(4) 2_746 3_756
O1 K3 O13 130.3(4) . 3_756
S3 K3 O13 133.7(3) . 3_756
O11 K3 O13 48.7(2) 2_746 3_756
K2 K3 O4 83.5(3) . .
O14 K3 O4 164.0(5) 2_746 .
O1 K3 O4 66.5(2) . .
S3 K3 O4 57.14(17) . .
O11 K3 O4 128.7(3) 2_746 .
O13 K3 O4 84.1(3) 3_756 .
K2 K3 O2 129.2(3) . 1_655
O14 K3 O2 60.5(3) 2_746 1_655
O1 K3 O2 168.4(4) . 1_655
S3 K3 O2 109.3(3) . 1_655
O11 K3 O2 65.1(2) 2_746 1_655
O13 K3 O2 59.2(3) 3_756 1_655
O4 K3 O2 111.5(3) . 1_655
K2 K3 S1 133.5(3) . 1_655
O14 K3 S1 106.2(4) 2_746 1_655
O1 K3 S1 119.0(2) . 1_655
S3 K3 S1 67.05(15) . 1_655
O11 K3 S1 110.8(3) 2_746 1_655
O13 K3 S1 72.4(2) 3_756 1_655
O4 K3 S1 60.71(19) . 1_655
O2 K3 S1 54.14(18) 1_655 1_655
K2 K3 Mo1 84.6(3) . .
O14 K3 Mo1 119.0(4) 2_746 .
O1 K3 Mo1 23.42(16) . .
S3 K3 Mo1 36.16(8) . .
O11 K3 Mo1 148.8(3) 2_746 .
O13 K3 Mo1 139.7(3) 3_756 .
O4 K3 Mo1 58.62(16) . .
O2 K3 Mo1 145.3(3) 1_655 .
S1 K3 Mo1 98.78(16) 1_655 .
K2 K3 Mo4 96.3(3) . .
O14 K3 Mo4 144.5(4) 2_746 .
O1 K3 Mo4 56.96(17) . .
S3 K3 Mo4 34.17(7) . .
O11 K3 Mo4 151.9(3) 2_746 .
O13 K3 Mo4 106.1(3) 3_756 .
O4 K3 Mo4 23.27(14) . .
O2 K3 Mo4 116.4(2) 1_655 .
S1 K3 Mo4 62.41(11) 1_655 .
Mo1 K3 Mo4 41.14(6) . .
K2 K3 K2 63.0(3) . 3_756
O14 K3 K2 149.3(4) 2_746 3_756
O1 K3 K2 87.6(3) . 3_756
S3 K3 K2 96.41(19) . 3_756
O11 K3 K2 89.3(2) 2_746 3_756
O13 K3 K2 48.2(3) 3_756 3_756
O4 K3 K2 39.39(19) . 3_756
O2 K3 K2 97.6(2) 1_655 3_756
S1 K3 K2 70.53(17) 1_655 3_756
Mo1 K3 K2 91.47(18) . 3_756
Mo4 K3 K2 62.64(15) . 3_756
Mo1 O1 K2 154.1(4) . .
Mo1 O1 K3 110.9(4) . .
K2 O1 K3 49.8(3) . .
Mo2 O2 K1 162.0(4) . 2_646
Mo2 O2 K3 109.3(3) . 1_455
K1 O2 K3 88.8(3) 2_646 1_455
Mo3 O3 K2 142.4(4) . 4_565
Mo4 O4 K2 166.3(4) . 3_756
Mo4 O4 K3 105.2(3) . .
K2 O4 K3 88.3(3) 3_756 .
Mo2 O5 Mo1 101.0(3) . .
Mo2 O6 Mo1 100.9(3) . .
Mo3 O7 Mo4 100.6(3) . .
Mo3 O8 Mo4 98.1(3) . .
Te1 O9 Mo4 126.8(7) . .
Te1 O9 Mo3 129.1(7) . .
Mo4 O9 Mo3 87.8(5) . .
Te1 O9 K1 18.0(2) . 3_666
Mo4 O9 K1 118.4(5) . 3_666
Mo3 O9 K1 117.6(5) . 3_666
Te1 O9 K1 78.0(5) . .
Mo4 O9 K1 117.3(5) . .
Mo3 O9 K1 121.9(5) . .
K1 O9 K1 96.0(4) 3_666 .
Te1 O10 Te1 77.0(3) 3_666 .
Te1 O10 Mo1 143.9(4) 3_666 .
Te1 O10 Mo1 111.2(3) . .
Te1 O10 Mo2 111.8(3) 3_666 .
Te1 O10 Mo2 143.7(3) . .
Mo1 O10 Mo2 82.8(2) . .
Te1 O10 K1 31.03(18) 3_666 .
Te1 O10 K1 95.3(3) . .
Mo1 O10 K1 113.7(3) . .
Mo2 O10 K1 109.8(3) . .
Te1 O10 K1 92.4(3) 3_666 3_666
Te1 O10 K1 28.37(17) . 3_666
Mo1 O10 K1 111.2(3) . 3_666
Mo2 O10 K1 115.8(3) . 3_666
K1 O10 K1 118.4(3) . 3_666
K1 O11 K3 90.2(3) . 2_756
K1 O11 K2 131.3(3) . 2_756
K3 O11 K2 44.3(2) 2_756 2_756
K2 O12 K1 144.0(4) 1_565 .
K2 O13 K3 80.6(4) . 3_756
K1 O14 K3 112.8(5) . 2_756

loop_
_geom_bond_atom_site_label_1
_geom_bond_atom_site_label_2
_geom_bond_distance
_geom_bond_site_symmetry_2
Mo1 O1 1.672(8) .
Mo1 O5 2.106(7) .
Mo1 O6 2.106(6) .
Mo1 S3 2.321(3) .
Mo1 S4 2.325(3) .
Mo1 O10 2.404(7) .
Mo1 Mo4 2.8316(12) .
Mo1 K3 3.929(6) .
Mo2 O2 1.683(8) .
Mo2 O5 2.093(7) .
Mo2 O6 2.097(6) .
Mo2 S1 2.311(3) .
Mo2 S2 2.324(3) .
Mo2 O10 2.496(7) .
Mo2 Mo3 2.8357(13) 3_666
Mo3 O3 1.679(7) .
Mo3 O7 2.061(7) .
Mo3 O8 2.102(7) .
Mo3 O9 2.308(13) .
Mo3 S1 2.320(3) 3_666
Mo3 S2 2.322(3) 3_666
Mo3 Mo4 3.1766(12) .
Mo3 K2 4.107(7) 4_565
Mo4 O4 1.684(8) .
Mo4 O7 2.067(7) .
Mo4 O8 2.104(6) .
Mo4 O9 2.273(15) .
Mo4 S3 2.315(3) .
Mo4 S4 2.326(3) .
Mo4 K3 4.115(6) .
Te1 K1 1.549(6) 3_666
Te1 O10 1.852(8) 3_666
Te1 O9 1.883(13) .
Te1 O10 1.906(7) .
Te1 Te1 2.340(5) 3_666
Te1 K1 3.535(6) .
Te1' Te1' 2.246(5) 3_666
S1 K3 3.426(8) 1_455
S1 K1 3.731(7) 3_666
S2 K1 3.430(7) .
S3 K3 3.279(7) .
S3 K1 3.508(7) .
S4 K1 3.399(7) 3_666
K1 O14 2.418(14) .
K1 O2 2.766(10) 2_656
K1 O10 2.807(9) .
K1 O11 2.843(10) .
K1 O10 2.934(8) 3_666
K1 O12 3.110(12) .
K1 O9 3.227(14) 3_666
K1 O9 3.407(15) .
K2 K3 2.484(11) .
K2 O3 2.647(10) 4_566
K2 O4 2.678(10) 3_756
K2 O12 2.686(12) 1_545
K2 O1 2.883(10) .
K2 O13 3.190(16) .
K2 O11 3.298(12) 2_746
K2 K2 3.801(13) 3_756
K2 K3 4.218(11) 3_756
K3 O14 2.804(14) 2_746
K3 O1 3.009(10) .
K3 O11 3.287(10) 2_746
K3 O13 3.333(14) 3_756
K3 O4 3.339(10) .
K3 O2 3.424(11) 1_655
